data_4034876
loop_
_publ_author_name
'Urabe, Daisuke'
'Nakagawa, Yuki'
'Mukai, Ken'
'Fukushima, Kei-Ichiro'
'Aoki, Naoto'
'Itoh, Hiroaki'
'Nagatomo, Masanori'
'Inoue, Masayuki'

_publ_section_title
;
 Total Synthesis and Biological Evaluation of 19-Hydroxysarmentogenin-3
 -O-\a-l-rhamnoside, Trewianin, and Their Aglycons.
;
_journal_issue 22
_journal_name_full 'The Journal of organic chemistry'
_journal_page_first 13888
_journal_page_last 13910
_journal_paper_doi 10.1021/acs.joc.8b02219
_journal_volume 83
_journal_year 2018
_chemical_formula_sum 'C31 H39 Br Cl2 O7'
_chemical_formula_weight 674.43
_space_group_IT_number 5
_space_group_name_Hall 'C 2y'
_space_group_name_H-M_alt 'C 1 2 1'
_symmetry_cell_setting monoclinic
_symmetry_space_group_name_H-M 'C 1 2 1'
_atom_sites_solution_hydrogens geom
_atom_sites_solution_primary direct
_atom_sites_solution_secondary difmap
_audit_creation_method SHELXL-97
_cell_angle_alpha 90.00
_cell_angle_beta 124.061(2)
_cell_angle_gamma 90.00
_cell_formula_units_Z 4
_cell_length_a 18.622(3)
_cell_length_b 14.558(2)
_cell_length_c 13.376(2)
_cell_measurement_reflns_used 2433
_cell_measurement_temperature 93
_cell_measurement_theta_max 24.55
_cell_measurement_theta_min 2.64
_cell_volume 3004.1(8)
_computing_cell_refinement 'Bruker APEX2 (Bruker AXS, 2010)'
_computing_data_collection 'Bruker APEX2 (Bruker AXS, 2010)'
_computing_data_reduction 'Bruker SAINT (Bruker AXS, 2004)'
_computing_molecular_graphics 'Brukre SHELXTL (Bruker AXS,2008)'
_computing_publication_material 'Bruker XCIF (Bruker AXS, 2008)'
_computing_structure_refinement 'SHELXL-97 (Sheldrick, 1997)'
_computing_structure_solution 'SHELXS-97 (Sheldrick, 1997)'
_diffrn_ambient_temperature 93
_diffrn_detector_area_resol_mean 8.333
_diffrn_measured_fraction_theta_full 0.997
_diffrn_measured_fraction_theta_max 0.997
_diffrn_measurement_device_type 'Bruker APEXII CCD area detector'
_diffrn_measurement_method 'phi and omega scans'
_diffrn_radiation_monochromator 'Bruker Helios multilayer confocal mirror'
_diffrn_radiation_source 'Bruker TXS fine-focus rotating anode'
_diffrn_radiation_type MoK\a
_diffrn_radiation_wavelength 0.71073
_diffrn_reflns_av_R_equivalents 0.0281
_diffrn_reflns_av_sigmaI/netI 0.0899
_diffrn_reflns_limit_h_max 22
_diffrn_reflns_limit_h_min -21
_diffrn_reflns_limit_k_max 17
_diffrn_reflns_limit_k_min -16
_diffrn_reflns_limit_l_max 16
_diffrn_reflns_limit_l_min -9
_diffrn_reflns_number 7335
_diffrn_reflns_theta_full 25.35
_diffrn_reflns_theta_max 25.35
_diffrn_reflns_theta_min 1.84
_exptl_absorpt_coefficient_mu 1.593
_exptl_absorpt_correction_T_max 0.9390
_exptl_absorpt_correction_T_min 0.7846
_exptl_absorpt_correction_type multi-scan
_exptl_absorpt_process_details
;
Sheldrick, G. M. (2008) SADABS. University of G\"ottingen, Germany.
;
_exptl_crystal_colour colorless
_exptl_crystal_density_diffrn 1.491
_exptl_crystal_density_method 'not measured'
_exptl_crystal_description block
_exptl_crystal_F_000 1400
_exptl_crystal_size_max 0.16
_exptl_crystal_size_mid 0.10
_exptl_crystal_size_min 0.04
_refine_diff_density_max 0.804
_refine_diff_density_min -1.069
_refine_diff_density_rms 0.078
_refine_ls_abs_structure_details 'Flack H D (1983), Acta Cryst. A39, 876-881'
_refine_ls_abs_structure_Flack 0.028(14)
_refine_ls_extinction_method none
_refine_ls_goodness_of_fit_ref 1.041
_refine_ls_hydrogen_treatment constr
_refine_ls_matrix_type full
_refine_ls_number_parameters 398
_refine_ls_number_reflns 5227
_refine_ls_number_restraints 26
_refine_ls_restrained_S_all 1.043
_refine_ls_R_factor_all 0.0865
_refine_ls_R_factor_gt 0.0613
_refine_ls_shift/su_max 0.000
_refine_ls_shift/su_mean 0.000
_refine_ls_structure_factor_coef Fsqd
_refine_ls_weighting_details 'calc w=1/[\s^2^(Fo^2^)+(0.0236P)^2^+10.0046P] where P=(Fo^2^+2Fc^2^)/3'
_refine_ls_weighting_scheme calc
_refine_ls_wR_factor_gt 0.1364
_refine_ls_wR_factor_ref 0.1495
_reflns_number_gt 3948
_reflns_number_total 5227
_reflns_threshold_expression >2sigma(I)
_cod_data_source_file jo8b02219_si_004.cif
_cod_data_source_block c2
_cod_depositor_comments
;
The following automatic conversions were performed:

data item '_symmetry_cell_setting' value 'Monoclinic' was changed to
'monoclinic' in accordance with the
/home/data/users/saulius/crontab/automatic-downloads/current/ACS/lib/dictionaries/cif_core.dic
dictionary named 'cif_core.dic' version 2.4.2 last updated on
2011-04-26.

Automatic conversion script
Id: cif_fix_values 6909 2019-04-08 15:41:33Z antanas 
;
_cod_original_sg_symbol_H-M 'C2   '
_cod_database_code 4034876

loop_
_symmetry_equiv_pos_as_xyz
'x, y, z'
'-x, y, -z'
'x+1/2, y+1/2, z'
'-x+1/2, y+1/2, -z'

loop_
_atom_site_label
_atom_site_type_symbol
_atom_site_fract_x
_atom_site_fract_y
_atom_site_fract_z
_atom_site_U_iso_or_equiv
_atom_site_adp_type
_atom_site_occupancy
_atom_site_symmetry_multiplicity
_atom_site_calc_flag
_atom_site_refinement_flags
_atom_site_disorder_assembly
_atom_site_disorder_group
Br1 Br 1.03662(4) 1.44261(8) 0.88571(7) 0.0760(3) Uani 1 1 d . . .
O11 O 0.6606(2) 1.1368(3) 0.5465(3) 0.0440(11) Uani 1 1 d . . .
H11A H 0.6767 1.1566 0.6151 0.066 Uiso 1 1 calc R . .
C5 C 0.7021(4) 0.8529(4) 0.8260(5) 0.0372(15) Uani 1 1 d . . .
H5A H 0.7148 0.8298 0.9040 0.045 Uiso 1 1 calc R . .
H5B H 0.6384 0.8592 0.7702 0.045 Uiso 1 1 calc R . .
C7 C 0.5932(4) 0.6862(5) 0.6835(5) 0.0398(16) Uani 1 1 d . . .
H7A H 0.5687 0.7166 0.7243 0.048 Uiso 1 1 calc R . .
H7B H 0.5705 0.7169 0.6052 0.048 Uiso 1 1 calc R . .
C9 C 0.6933(4) 0.6886(5) 0.7635(5) 0.0397(16) Uani 1 1 d . . .
C10 C 0.9887(4) 1.1276(7) 0.8542(5) 0.053(2) Uani 1 1 d . . .
C11 C 0.6322(3) 1.0095(4) 0.6394(5) 0.0331(14) Uani 1 1 d . . .
H11B H 0.5960 0.9539 0.6197 0.040 Uiso 1 1 calc R . .
H11C H 0.6157 1.0539 0.6791 0.040 Uiso 1 1 calc R . .
C12 C 0.7435(3) 0.9463(6) 0.8455(4) 0.0411(14) Uani 1 1 d . . .
H12A H 0.8065 0.9417 0.9073 0.049 Uiso 1 1 calc R . .
H12B H 0.7186 0.9896 0.8755 0.049 Uiso 1 1 calc R . .
C14 C 0.7338(4) 0.7836(5) 0.7750(5) 0.0396(16) Uani 1 1 d . . .
H14A H 0.7975 0.7766 0.8363 0.048 Uiso 1 1 calc R . .
C15 C 0.9235(4) 1.1875(6) 0.7687(5) 0.051(2) Uani 1 1 d . . .
H15A H 0.8695 1.1633 0.7047 0.061 Uiso 1 1 calc R . .
C16 C 0.6710(3) 0.4481(6) 0.7224(5) 0.0437(15) Uani 1 1 d . . .
C17 C 0.6138(3) 1.0513(5) 0.5233(5) 0.0384(15) Uani 1 1 d . . .
H17A H 0.5502 1.0634 0.4676 0.046 Uiso 1 1 calc R . .
C18 C 1.0167(4) 1.3150(7) 0.8737(5) 0.064(3) Uani 1 1 d . . .
C19 C 0.6906(4) 0.4290(6) 0.8464(5) 0.053(2) Uani 1 1 d . . .
H19A H 0.7397 0.4672 0.9078 0.063 Uiso 1 1 calc R . .
H19B H 0.6394 0.4427 0.8485 0.063 Uiso 1 1 calc R . .
C20 C 0.7611(3) 0.9162(5) 0.6712(5) 0.0403(18) Uani 1 1 d . . .
C21 C 0.7055(4) 0.2939(7) 0.7715(5) 0.052(2) Uani 1 1 d . . .
C22 C 0.7181(4) 0.6121(5) 0.7071(5) 0.0466(18) Uani 1 1 d . . .
C23 C 0.5714(4) 0.5852(5) 0.6659(6) 0.0470(17) Uani 1 1 d . . .
H23A H 0.5140 0.5747 0.5900 0.056 Uiso 1 1 calc R . .
H23B H 0.5705 0.5605 0.7341 0.056 Uiso 1 1 calc R . .
C24 C 0.7610(4) 0.7416(6) 0.6191(5) 0.051(2) Uani 1 1 d . . .
H24A H 0.8229 0.7317 0.6870 0.061 Uiso 1 1 calc R . .
C25 C 0.7357(3) 0.9586(5) 0.5482(5) 0.0378(16) Uani 1 1 d . . .
H25A H 0.7718 1.0139 0.5650 0.045 Uiso 1 1 calc R . .
H25B H 0.7500 0.9137 0.5064 0.045 Uiso 1 1 calc R . .
C27 C 0.7126(4) 0.6522(6) 0.5964(5) 0.052(2) Uani 1 1 d . . .
H27A H 0.7357 0.6062 0.5668 0.062 Uiso 1 1 calc R . .
H27B H 0.6508 0.6622 0.5315 0.062 Uiso 1 1 calc R . .
C29 C 0.6412(3) 0.9856(5) 0.4635(5) 0.0412(16) Uani 1 1 d . . .
H29A H 0.6323 1.0147 0.3905 0.049 Uiso 1 1 calc R . .
H29B H 0.6047 0.9297 0.4380 0.049 Uiso 1 1 calc R . .
C31 C 0.8603(4) 0.9134(6) 0.7503(5) 0.053(2) Uani 1 1 d . . .
H31A H 0.8809 0.8839 0.8287 0.064 Uiso 1 1 calc R . .
H31B H 0.8824 0.8777 0.7100 0.064 Uiso 1 1 calc R . .
C33 C 0.7281(3) 0.9832(5) 0.7275(5) 0.0379(16) Uani 1 1 d . . .
H33A H 0.7626 1.0410 0.7479 0.045 Uiso 1 1 calc R . .
C34 C 1.0665(4) 1.1638(8) 0.9459(6) 0.067(3) Uani 1 1 d . . .
H34A H 1.1114 1.1237 1.0023 0.080 Uiso 1 1 calc R . .
C35 C 0.9375(4) 1.2798(6) 0.7773(6) 0.052(2) Uani 1 1 d . . .
H35A H 0.8941 1.3200 0.7185 0.062 Uiso 1 1 calc R . .
C36 C 0.9739(4) 1.0269(7) 0.8453(5) 0.060(3) Uani 1 1 d . . .
C37 C 0.7234(3) 0.8167(5) 0.6565(5) 0.0389(16) Uani 1 1 d . . .
H37A H 0.6599 0.8200 0.5927 0.047 Uiso 1 1 calc R . .
C38 C 0.6798(5) 0.3667(6) 0.6814(6) 0.056(2) Uani 1 1 d . . .
H38A H 0.6707 0.3579 0.6047 0.067 Uiso 1 1 calc R . .
C39 C 0.6455(4) 0.5378(5) 0.6600(5) 0.0474(18) Uani 1 1 d . . .
H39A H 0.6219 0.5263 0.5730 0.057 Uiso 1 1 calc R . .
C40 C 1.0808(4) 1.2582(8) 0.9577(6) 0.066(3) Uani 1 1 d . . .
H40A H 1.1340 1.2827 1.0229 0.079 Uiso 1 1 calc R . .
C42 C 0.8100(4) 0.5737(5) 0.7941(5) 0.0474(17) Uani 1 1 d . . .
H42A H 0.8523 0.6237 0.8210 0.071 Uiso 1 1 calc R . .
H42B H 0.8220 0.5269 0.7526 0.071 Uiso 1 1 calc R . .
H42C H 0.8144 0.5461 0.8642 0.071 Uiso 1 1 calc R . .
C44A C 0.0686(11) 0.7522(15) 0.8939(9) 0.116(7) Uani 0.558(5) 1 d PDU A 1
H44A H 0.1277 0.7259 0.9359 0.139 Uiso 0.558(5) 1 calc PR A 1
H44B H 0.0737 0.8200 0.8976 0.139 Uiso 0.558(5) 1 calc PR A 1
C44B C 0.0577(14) 0.7369(15) 0.8216(14) 0.106(6) Uani 0.442(5) 1 d PDU A 2
H44C H 0.1206 0.7269 0.8606 0.127 Uiso 0.442(5) 1 calc PR A 2
H44D H 0.0501 0.7840 0.8684 0.127 Uiso 0.442(5) 1 calc PR A 2
Cl1A Cl 0.0062(2) 0.7156(4) 0.7411(4) 0.0842(16) Uani 0.558(5) 1 d PDU A 1
Cl2A Cl 0.0177(3) 0.7157(4) 0.9646(4) 0.0939(17) Uani 0.558(5) 1 d PD . 1
Cl1B Cl 0.0100(3) 0.7750(5) 0.6718(6) 0.095(2) Uani 0.442(5) 1 d PDU A 2
Cl2B Cl 0.0077(4) 0.6334(5) 0.8195(8) 0.121(3) Uani 0.442(5) 1 d PD A 2
O1 O 0.7206(3) 0.2152(4) 0.7711(4) 0.0574(14) Uani 1 1 d . . .
O2 O 0.7122(3) 0.3333(4) 0.8693(4) 0.0525(12) Uani 1 1 d . . .
O3 O 0.7205(2) 0.6542(3) 0.8806(3) 0.0384(10) Uani 1 1 d . . .
H3A H 0.7205 0.6973 0.9224 0.058 Uiso 1 1 calc R . .
O4 O 0.7590(3) 0.7662(4) 0.5139(4) 0.0534(13) Uani 1 1 d . . .
H4A H 0.7098 0.7546 0.4519 0.080 Uiso 1 1 calc R . .
O5 O 1.0291(3) 0.9670(5) 0.9006(4) 0.076(2) Uani 1 1 d . . .
O6 O 0.8904(3) 1.0063(4) 0.7686(4) 0.0567(14) Uani 1 1 d . . .

loop_
_atom_site_aniso_label
_atom_site_aniso_U_11
_atom_site_aniso_U_22
_atom_site_aniso_U_33
_atom_site_aniso_U_23
_atom_site_aniso_U_13
_atom_site_aniso_U_12
Br1 0.0369(3) 0.1318(8) 0.0548(4) -0.0465(5) 0.0229(3) -0.0149(5)
O11 0.035(2) 0.076(3) 0.029(2) -0.005(2) 0.0233(19) -0.013(2)
C5 0.029(3) 0.066(5) 0.018(3) 0.002(3) 0.014(2) 0.004(3)
C7 0.026(3) 0.066(5) 0.025(3) 0.006(3) 0.013(3) 0.012(3)
C9 0.031(3) 0.063(5) 0.022(3) 0.007(3) 0.014(3) 0.017(3)
C10 0.019(3) 0.116(7) 0.028(3) 0.009(4) 0.017(3) -0.004(4)
C11 0.020(3) 0.054(4) 0.028(3) 0.002(3) 0.015(2) -0.007(3)
C12 0.031(3) 0.072(4) 0.019(2) 0.004(3) 0.013(2) 0.002(4)
C14 0.023(3) 0.076(5) 0.020(3) 0.011(3) 0.012(3) 0.012(3)
C15 0.019(3) 0.110(7) 0.022(3) -0.002(4) 0.010(3) -0.005(3)
C16 0.036(3) 0.067(4) 0.023(3) -0.001(4) 0.014(2) 0.015(4)
C17 0.019(3) 0.071(5) 0.024(3) 0.005(3) 0.012(2) -0.001(3)
C18 0.029(4) 0.146(8) 0.021(3) -0.026(4) 0.016(3) -0.019(4)
C19 0.042(3) 0.087(6) 0.026(3) 0.000(4) 0.016(3) 0.025(4)
C20 0.019(3) 0.081(6) 0.023(3) 0.015(3) 0.013(2) 0.008(3)
C21 0.035(4) 0.088(7) 0.022(3) 0.007(4) 0.009(3) 0.012(4)
C22 0.027(3) 0.089(6) 0.024(3) 0.004(3) 0.014(3) 0.021(3)
C23 0.034(3) 0.068(5) 0.038(4) -0.009(3) 0.019(3) 0.008(3)
C24 0.027(3) 0.106(6) 0.023(3) 0.013(3) 0.016(3) 0.022(4)
C25 0.026(3) 0.067(5) 0.026(3) 0.006(3) 0.018(2) 0.005(3)
C27 0.031(3) 0.103(6) 0.020(3) 0.004(3) 0.014(3) 0.023(4)
C29 0.027(3) 0.076(5) 0.018(3) 0.011(3) 0.012(2) 0.009(3)
C31 0.021(3) 0.106(7) 0.029(3) 0.020(3) 0.012(3) 0.013(4)
C33 0.021(3) 0.074(5) 0.018(3) 0.004(3) 0.011(2) 0.000(3)
C34 0.019(3) 0.159(10) 0.023(3) 0.005(4) 0.013(3) 0.006(4)
C35 0.022(3) 0.104(7) 0.028(3) -0.007(4) 0.013(3) -0.001(3)
C36 0.014(3) 0.145(9) 0.020(3) 0.017(4) 0.010(3) 0.007(4)
C37 0.020(3) 0.078(5) 0.018(3) 0.009(3) 0.011(2) 0.015(3)
C38 0.048(4) 0.084(6) 0.021(3) -0.002(4) 0.011(3) 0.017(4)
C39 0.033(3) 0.082(5) 0.019(3) 0.000(3) 0.010(3) 0.011(3)
C40 0.032(4) 0.143(9) 0.021(3) -0.018(4) 0.012(3) -0.026(5)
C42 0.036(3) 0.077(5) 0.030(3) 0.014(3) 0.019(3) 0.025(3)
C44A 0.049(7) 0.133(11) 0.065(10) 0.027(10) -0.029(9) -0.031(8)
C44B 0.048(7) 0.134(9) 0.063(8) 0.006(9) -0.014(8) -0.020(7)
Cl1A 0.049(2) 0.133(4) 0.063(2) -0.017(3) 0.0264(19) 0.001(2)
Cl2A 0.057(2) 0.126(4) 0.067(3) 0.015(3) 0.016(2) -0.015(2)
Cl1B 0.058(3) 0.135(5) 0.083(4) -0.010(4) 0.034(3) -0.002(3)
Cl2B 0.082(4) 0.095(5) 0.164(8) -0.001(5) 0.055(5) -0.010(4)
O1 0.066(3) 0.064(4) 0.037(3) 0.002(3) 0.025(3) 0.015(3)
O2 0.052(3) 0.075(4) 0.026(2) 0.004(2) 0.019(2) 0.019(2)
O3 0.034(2) 0.062(3) 0.0218(19) 0.0029(18) 0.0172(18) 0.009(2)
O4 0.040(2) 0.103(4) 0.025(2) 0.008(2) 0.023(2) 0.015(3)
O5 0.020(2) 0.136(6) 0.053(3) 0.023(4) 0.009(2) 0.005(3)
O6 0.018(2) 0.098(4) 0.045(3) 0.019(3) 0.011(2) 0.002(2)

loop_
_atom_type_symbol
_atom_type_description
_atom_type_scat_dispersion_real
_atom_type_scat_dispersion_imag
_atom_type_scat_source
C C 0.0033 0.0016 'International Tables Vol C Tables 4.2.6.8 and 6.1.1.4'
H H 0.0000 0.0000 'International Tables Vol C Tables 4.2.6.8 and 6.1.1.4'
O O 0.0106 0.0060 'International Tables Vol C Tables 4.2.6.8 and 6.1.1.4'
Br Br -0.2901 2.4595 'International Tables Vol C Tables 4.2.6.8 and 6.1.1.4'
Cl Cl 0.1484 0.1585 'International Tables Vol C Tables 4.2.6.8 and 6.1.1.4'

loop_
_geom_angle_atom_site_label_1
_geom_angle_atom_site_label_2
_geom_angle_atom_site_label_3
_geom_angle
_geom_angle_site_symmetry_1
C17 O11 H11A 109.5 .
C14 C5 C12 112.8(5) .
C14 C5 H5A 109.0 .
C12 C5 H5A 109.0 .
C14 C5 H5B 109.0 .
C12 C5 H5B 109.0 .
H5A C5 H5B 107.8 .
C23 C7 C9 104.2(5) .
C23 C7 H7A 110.9 .
C9 C7 H7A 110.9 .
C23 C7 H7B 110.9 .
C9 C7 H7B 110.9 .
H7A C7 H7B 108.9 .
O3 C9 C14 110.5(5) .
O3 C9 C7 107.3(5) .
C14 C9 C7 115.0(5) .
O3 C9 C22 105.1(5) .
C14 C9 C22 115.4(5) .
C7 C9 C22 102.6(5) .
C34 C10 C15 119.1(9) .
C34 C10 C36 120.4(7) .
C15 C10 C36 120.5(6) .
C17 C11 C33 112.6(4) .
C17 C11 H11B 109.1 .
C33 C11 H11B 109.1 .
C17 C11 H11C 109.1 .
C33 C11 H11C 109.1 .
H11B C11 H11C 107.8 .
C5 C12 C33 110.7(5) .
C5 C12 H12A 109.5 .
C33 C12 H12A 109.5 .
C5 C12 H12B 109.5 .
C33 C12 H12B 109.5 .
H12A C12 H12B 108.1 .
C5 C14 C9 110.5(5) .
C5 C14 C37 113.2(5) .
C9 C14 C37 113.7(5) .
C5 C14 H14A 106.3 .
C9 C14 H14A 106.3 .
C37 C14 H14A 106.3 .
C35 C15 C10 120.3(7) .
C35 C15 H15A 119.9 .
C10 C15 H15A 119.9 .
C38 C16 C39 128.2(5) .
C38 C16 C19 105.9(7) .
C39 C16 C19 125.9(6) .
O11 C17 C29 108.5(4) .
O11 C17 C11 111.2(5) .
C29 C17 C11 109.7(5) .
O11 C17 H17A 109.1 .
C29 C17 H17A 109.1 .
C11 C17 H17A 109.1 .
C40 C18 C35 121.2(9) .
C40 C18 Br1 119.1(6) .
C35 C18 Br1 119.6(7) .
O2 C19 C16 106.2(5) .
O2 C19 H19A 110.5 .
C16 C19 H19A 110.5 .
O2 C19 H19B 110.5 .
C16 C19 H19B 110.5 .
H19A C19 H19B 108.7 .
C31 C20 C33 109.4(5) .
C31 C20 C25 106.0(4) .
C33 C20 C25 107.1(5) .
C31 C20 C37 110.0(5) .
C33 C20 C37 111.6(4) .
C25 C20 C37 112.4(5) .
O1 C21 O2 121.2(6) .
O1 C21 C38 131.7(7) .
O2 C21 C38 107.1(7) .
C27 C22 C42 108.1(5) .
C27 C22 C9 108.5(6) .
C42 C22 C9 113.6(5) .
C27 C22 C39 107.3(5) .
C42 C22 C39 113.5(6) .
C9 C22 C39 105.5(5) .
C7 C23 C39 105.6(6) .
C7 C23 H23A 110.6 .
C39 C23 H23A 110.6 .
C7 C23 H23B 110.6 .
C39 C23 H23B 110.6 .
H23A C23 H23B 108.8 .
O4 C24 C27 109.4(5) .
O4 C24 C37 112.3(6) .
C27 C24 C37 110.5(5) .
O4 C24 H24A 108.2 .
C27 C24 H24A 108.2 .
C37 C24 H24A 108.2 .
C29 C25 C20 115.4(4) .
C29 C25 H25A 108.4 .
C20 C25 H25A 108.4 .
C29 C25 H25B 108.4 .
C20 C25 H25B 108.4 .
H25A C25 H25B 107.5 .
C24 C27 C22 114.9(5) .
C24 C27 H27A 108.5 .
C22 C27 H27A 108.5 .
C24 C27 H27B 108.5 .
C22 C27 H27B 108.5 .
H27A C27 H27B 107.5 .
C17 C29 C25 111.3(5) .
C17 C29 H29A 109.4 .
C25 C29 H29A 109.4 .
C17 C29 H29B 109.4 .
C25 C29 H29B 109.4 .
H29A C29 H29B 108.0 .
O6 C31 C20 107.3(5) .
O6 C31 H31A 110.2 .
C20 C31 H31A 110.2 .
O6 C31 H31B 110.2 .
C20 C31 H31B 110.2 .
H31A C31 H31B 108.5 .
C12 C33 C11 110.1(4) .
C12 C33 C20 112.5(5) .
C11 C33 C20 112.9(4) .
C12 C33 H33A 107.0 .
C11 C33 H33A 107.0 .
C20 C33 H33A 107.0 .
C10 C34 C40 121.2(8) .
C10 C34 H34A 119.4 .
C40 C34 H34A 119.4 .
C15 C35 C18 119.4(7) .
C15 C35 H35A 120.3 .
C18 C35 H35A 120.3 .
O5 C36 O6 121.7(9) .
O5 C36 C10 126.6(6) .
O6 C36 C10 111.7(6) .
C24 C37 C14 107.0(5) .
C24 C37 C20 116.5(5) .
C14 C37 C20 111.4(5) .
C24 C37 H37A 107.2 .
C14 C37 H37A 107.2 .
C20 C37 H37A 107.2 .
C16 C38 C21 110.9(6) .
C16 C38 H38A 124.5 .
C21 C38 H38A 124.5 .
C16 C39 C22 116.9(5) .
C16 C39 C23 111.8(6) .
C22 C39 C23 105.0(6) .
C16 C39 H39A 107.6 .
C22 C39 H39A 107.6 .
C23 C39 H39A 107.6 .
C18 C40 C34 118.7(7) .
C18 C40 H40A 120.6 .
C34 C40 H40A 120.6 .
C22 C42 H42A 109.5 .
C22 C42 H42B 109.5 .
H42A C42 H42B 109.5 .
C22 C42 H42C 109.5 .
H42A C42 H42C 109.5 .
H42B C42 H42C 109.5 .
Cl2A C44A Cl1A 109.0(8) .
Cl2A C44A H44A 109.9 .
Cl1A C44A H44A 109.9 .
Cl2A C44A H44B 109.9 .
Cl1A C44A H44B 109.9 .
H44A C44A H44B 108.3 .
Cl2B C44B Cl1B 108.9(9) .
Cl2B C44B H44C 109.9 .
Cl1B C44B H44C 109.9 .
Cl2B C44B H44D 109.9 .
Cl1B C44B H44D 109.9 .
H44C C44B H44D 108.3 .
Cl2A Cl2A C44A 161.5(7) 2_557
C21 O2 C19 109.8(5) .
C9 O3 H3A 109.5 .
C24 O4 H4A 109.5 .
C36 O6 C31 121.4(6) .

loop_
_geom_bond_atom_site_label_1
_geom_bond_atom_site_label_2
_geom_bond_distance
_geom_bond_site_symmetry_2
Br1 C18 1.883(10) .
O11 C17 1.450(8) .
O11 H11A 0.8400 .
C5 C14 1.512(8) .
C5 C12 1.512(10) .
C5 H5A 0.9900 .
C5 H5B 0.9900 .
C7 C23 1.507(10) .
C7 C9 1.545(8) .
C7 H7A 0.9900 .
C7 H7B 0.9900 .
C9 O3 1.439(7) .
C9 C14 1.541(10) .
C9 C22 1.553(9) .
C10 C34 1.375(10) .
C10 C15 1.410(10) .
C10 C36 1.484(12) .
C11 C17 1.517(8) .
C11 C33 1.538(7) .
C11 H11B 0.9900 .
C11 H11C 0.9900 .
C12 C33 1.534(7) .
C12 H12A 0.9900 .
C12 H12B 0.9900 .
C14 C37 1.561(7) .
C14 H14A 1.0000 .
C15 C35 1.361(11) .
C15 H15A 0.9500 .
C16 C38 1.353(11) .
C16 C39 1.478(11) .
C16 C19 1.511(8) .
C17 C29 1.508(9) .
C17 H17A 1.0000 .
C18 C40 1.367(12) .
C18 C35 1.404(9) .
C19 O2 1.434(9) .
C19 H19A 0.9900 .
C19 H19B 0.9900 .
C20 C31 1.531(7) .
C20 C33 1.554(8) .
C20 C25 1.562(7) .
C20 C37 1.572(10) .
C21 O1 1.180(9) .
C21 O2 1.368(8) .
C21 C38 1.470(11) .
C22 C27 1.541(9) .
C22 C42 1.538(8) .
C22 C39 1.562(10) .
C23 C39 1.583(9) .
C23 H23A 0.9900 .
C23 H23B 0.9900 .
C24 O4 1.433(7) .
C24 C27 1.516(11) .
C24 C37 1.526(9) .
C24 H24A 1.0000 .
C25 C29 1.516(7) .
C25 H25A 0.9900 .
C25 H25B 0.9900 .
C27 H27A 0.9900 .
C27 H27B 0.9900 .
C29 H29A 0.9900 .
C29 H29B 0.9900 .
C31 O6 1.432(9) .
C31 H31A 0.9900 .
C31 H31B 0.9900 .
C33 H33A 1.0000 .
C34 C40 1.392(13) .
C34 H34A 0.9500 .
C35 H35A 0.9500 .
C36 O5 1.230(9) .
C36 O6 1.331(7) .
C37 H37A 1.0000 .
C38 H38A 0.9500 .
C39 H39A 1.0000 .
C40 H40A 0.9500 .
C42 H42A 0.9800 .
C42 H42B 0.9800 .
C42 H42C 0.9800 .
C44A Cl2A 1.757(10) .
C44A Cl1A 1.775(10) .
C44A H44A 0.9900 .
C44A H44B 0.9900 .
C44B Cl2B 1.763(10) .
C44B Cl1B 1.765(11) .
C44B H44C 0.9900 .
C44B H44D 0.9900 .
Cl2A Cl2A 1.423(9) 2_557
O3 H3A 0.8400 .
O4 H4A 0.8400 .
